data_7048043
loop_
_publ_author_name
'Schroeter, Felix'
'C\'isa\<rov\'a, Ivana'
'Soellner, Johannes'
'Herdtweck, Eberhardt'
'Strassner, Thomas'

_publ_section_title
;
 Electron-poor hemilabile dicationic palladium NHC complexes - synthesis,
 structure and catalytic activity.
;
_journal_issue 46
_journal_name_full 'Dalton transactions (Cambridge, England : 2003)'
_journal_page_first 16638
_journal_page_last 16650
_journal_paper_doi 10.1039/c8dt03373k
_journal_volume 47
_journal_year 2018
_chemical_compound_source 'see text'
_chemical_formula_moiety 'C28 H21 F2 N9 Pd, 2(F6 P)'
_chemical_formula_sum 'C28 H21 F14 N9 P2 Pd'
_chemical_formula_weight 917.88
_space_group_IT_number 14
_space_group_name_Hall '-P 2ybc'
_space_group_name_H-M_alt 'P 1 21/c 1'
_symmetry_cell_setting monoclinic
_symmetry_Int_Tables_number 14
_symmetry_space_group_name_Hall '-P 2ybc'
_symmetry_space_group_name_H-M 'P 1 21/c 1'
_atom_sites_solution_hydrogens geom
_audit_update_record
;
2018-08-17 deposited with the CCDC.
2018-11-01 downloaded from the CCDC.
;
_cell_angle_alpha 90
_cell_angle_beta 98.024(2)
_cell_angle_gamma 90
_cell_formula_units_Z 4
_cell_length_a 16.0292(9)
_cell_length_b 11.2624(8)
_cell_length_c 18.3984(12)
_cell_measurement_reflns_used 9869
_cell_measurement_temperature 150
_cell_measurement_theta_max 54.90
_cell_measurement_theta_min 4.434
_cell_volume 3288.9(4)
_computing_cell_refinement 'SAINT V8.38A (Bruker AXS Inc., 2017)'
_computing_data_collection 'Bruker Instrument Service vV6.2.6'
_computing_data_reduction 'SAINT V8.38A (Bruker AXS Inc., 2017)'
_computing_molecular_graphics 'shelXle (C.B. Huebschle, rev 833)'
_computing_structure_refinement 'SHELXL-2016/6 (Sheldrick, 2016)'
_computing_structure_solution 'SHELXT 2014/5 (Sheldrick, 2014)'
_diffrn_ambient_temperature 150
_diffrn_measured_fraction_theta_full 0.999
_diffrn_measured_fraction_theta_max 0.995
_diffrn_measurement_device_type 'Bruker Photon detector'
_diffrn_radiation_probe x-ray
_diffrn_radiation_type MoK\a
_diffrn_radiation_wavelength 0.71073
_diffrn_reflns_av_R_equivalents 0.0567
_diffrn_reflns_av_unetI/netI 0.0350
_diffrn_reflns_limit_h_max 20
_diffrn_reflns_limit_h_min -19
_diffrn_reflns_limit_k_max 14
_diffrn_reflns_limit_k_min -14
_diffrn_reflns_limit_l_max 23
_diffrn_reflns_limit_l_min -23
_diffrn_reflns_number 54110
_diffrn_reflns_reduction_process
;
;
_diffrn_reflns_theta_full 25.24
_diffrn_reflns_theta_max 27.55
_diffrn_reflns_theta_min 2.22
_exptl_absorpt_coefficient_mu 0.780
_exptl_absorpt_correction_T_max 0.9740
_exptl_absorpt_correction_T_min 0.7480
_exptl_absorpt_correction_type numerical
_exptl_absorpt_process_details
;
Numerical Mu From Formula
SADABS-2016/2 - Bruker AXS area detector scaling and absorption correction
;
_exptl_crystal_colour colorless
_exptl_crystal_density_diffrn 1.854
_exptl_crystal_density_method 'Not Measured'
_exptl_crystal_description bar
_exptl_crystal_F_000 1816
_exptl_crystal_size_max 0.395
_exptl_crystal_size_mid 0.088
_exptl_crystal_size_min 0.034
_refine_diff_density_max 0.748
_refine_diff_density_min -0.597
_refine_diff_density_rms 0.082
_refine_ls_extinction_method none
_refine_ls_goodness_of_fit_ref 1.036
_refine_ls_hydrogen_treatment constr
_refine_ls_matrix_type full
_refine_ls_number_parameters 488
_refine_ls_number_reflns 7553
_refine_ls_number_restraints 0
_refine_ls_restrained_S_all 1.036
_refine_ls_R_factor_all 0.0536
_refine_ls_R_factor_gt 0.0349
_refine_ls_shift/su_max 0.007
_refine_ls_shift/su_mean 0.000
_refine_ls_structure_factor_coef Fsqd
_refine_ls_weighting_details 'W=1/[\S^2^(FO^2^)+(0.0329P)^2^+4.5450P] WHERE P=(FO^2^+2FC^2^)/3'
_refine_ls_weighting_scheme calc
_refine_ls_wR_factor_gt 0.0756
_refine_ls_wR_factor_ref 0.0819
_reflns_number_gt 6009
_reflns_number_total 7553
_reflns_threshold_expression I>2\s(I)
_cod_data_source_file c8dt03373k2.cif
_cod_data_source_block 4c
_cod_depositor_comments
;
The following automatic conversions were performed:

'_exptl_absorpt_correction_type' value 'Numerical' changed to
'numerical' according to
/home/data/users/saulius/crontab/automatic-downloads/rss-feeds/RSC/lib/dictionaries/cif_core.dic
dictionary named 'cif_core.dic' version 2.4.2 from 2011-04-26.

Automatic conversion script
Id: cif_fix_values 4973 2017-02-22 13:04:09Z antanas 

 Adding full bibliography for 7048041--7048044.cif.
;
_cod_original_sg_symbol_H-M 'P 21/c'
_cod_database_code 7048043

loop_
_space_group_symop_id
_space_group_symop_operation_xyz
1 x,y,z
2 -x,1/2+y,1/2-z
3 -x,-y,-z
4 x,1/2-y,1/2+z

loop_
_atom_site_aniso_label
_atom_site_aniso_U_11
_atom_site_aniso_U_22
_atom_site_aniso_U_33
_atom_site_aniso_U_23
_atom_site_aniso_U_13
_atom_site_aniso_U_12
Pd1 0.0171(1) 0.0177(1) 0.0187(1) 0.0009(1) 0.0022(1) 0.0017(1)
P1 0.0322(4) 0.0259(4) 0.0346(4) -0.0007(3) 0.0061(3) 0.0002(3)
P2 0.0437(5) 0.0286(4) 0.0295(4) 0.0019(3) -0.0040(4) 0.0023(4)
F1 0.0614(13) 0.0508(13) 0.0439(12) -0.0058(10) 0.0205(10) 0.0129(10)
F2 0.0435(11) 0.0393(12) 0.0676(14) 0.0038(10) 0.0240(10) -0.0101(9)
N1 0.0193(11) 0.0247(12) 0.0341(14) 0.0065(10) 0.0008(10) 0.0000(9)
N2 0.0239(12) 0.0238(12) 0.0257(12) 0.0033(10) -0.0014(9) -0.0031(9)
N3 0.0235(12) 0.0228(12) 0.0256(12) 0.0054(10) 0.0066(9) 0.0044(9)
F3 0.113(2) 0.0401(13) 0.0396(12) 0.0050(10) 0.0040(12) 0.0052(13)
N4 0.0273(13) 0.0341(16) 0.0436(16) 0.0158(12) 0.0141(11) 0.0098(11)
F4 0.0613(13) 0.0294(11) 0.0606(13) -0.0087(9) 0.0293(11) -0.0060(9)
F5 0.0953(19) 0.0540(15) 0.0428(13) 0.0007(11) -0.0021(12) 0.0043(13)
N5 0.0182(11) 0.0254(13) 0.0187(11) 0.0021(9) 0.0028(9) 0.0038(9)
N6 0.0220(11) 0.0211(12) 0.0208(11) 0.0010(9) 0.0010(9) 0.0031(9)
F6 0.0670(14) 0.0250(10) 0.0534(13) 0.0004(9) 0.0097(10) 0.0018(9)
F7 0.0423(13) 0.0643(16) 0.113(2) -0.0223(15) 0.0279(13) -0.0008(11)
N7 0.0243(12) 0.0228(13) 0.0285(13) 0.0032(10) 0.0049(10) -0.0011(10)
F8 0.0394(12) 0.0610(15) 0.104(2) -0.0058(14) 0.0167(12) -0.0073(11)
N8 0.0244(12) 0.0381(16) 0.0306(13) 0.0046(11) 0.0075(10) -0.0007(11)
N9 0.0270(12) 0.0215(13) 0.0220(12) -0.0015(9) 0.0024(10) 0.0024(9)
C1 0.0216(12) 0.0176(14) 0.0244(13) 0.0046(11) 0.0030(10) -0.0016(10)
C2 0.0252(14) 0.0393(18) 0.0372(17) 0.0066(15) -0.0104(13) -0.0044(13)
C3 0.0204(14) 0.0327(18) 0.0449(19) 0.0074(14) -0.0053(13) -0.0015(12)
C4 0.0246(14) 0.0211(14) 0.0307(15) 0.0095(12) 0.0110(11) 0.0022(11)
C5 0.0411(17) 0.0250(16) 0.0280(16) 0.0034(12) 0.0094(13) 0.0087(13)
C6 0.054(2) 0.0334(18) 0.0346(18) 0.0037(14) 0.0147(16) 0.0167(15)
C7 0.0435(19) 0.0351(18) 0.0414(19) 0.0095(15) 0.0242(15) 0.0159(15)
C8 0.0292(15) 0.0270(15) 0.0164(13) 0.0025(11) -0.0034(11) -0.0023(12)
C9 0.0340(16) 0.0259(15) 0.0254(15) 0.0005(12) 0.0001(12) -0.0052(12)
C10 0.0351(16) 0.0388(19) 0.0248(15) -0.0001(13) 0.0050(12) -0.0050(14)
C11 0.0437(18) 0.0379(19) 0.0212(15) -0.0022(13) 0.0066(13) 0.0077(14)
C12 0.062(2) 0.0247(17) 0.0293(17) -0.0005(13) 0.0093(15) -0.0027(15)
C13 0.0437(18) 0.0283(16) 0.0262(16) 0.0022(12) 0.0091(13) -0.0080(13)
C14 0.0206(13) 0.0211(14) 0.0150(12) 0.0003(10) -0.0013(10) 0.0002(10)
C15 0.0220(14) 0.0295(16) 0.0249(15) 0.0011(12) 0.0032(11) 0.0113(12)
C16 0.0263(14) 0.0264(16) 0.0269(15) -0.0006(12) 0.0038(11) 0.0089(12)
C17 0.0190(12) 0.0264(14) 0.0170(12) 0.0035(11) -0.0011(10) 0.0001(11)
C18 0.0291(15) 0.0243(15) 0.0288(16) 0.0047(12) -0.0026(12) -0.0020(12)
C19 0.0315(16) 0.0343(17) 0.0274(16) 0.0129(13) -0.0034(12) -0.0097(13)
C20 0.0253(15) 0.049(2) 0.0319(17) 0.0126(15) 0.0086(12) -0.0079(14)
C21 0.0222(13) 0.0201(13) 0.0213(14) 0.0052(11) 0.0000(10) 0.0027(11)
C22 0.0321(15) 0.0201(14) 0.0249(15) 0.0021(11) 0.0028(12) 0.0000(11)
C23 0.0360(16) 0.0270(16) 0.0271(15) 0.0044(12) 0.0087(12) 0.0038(13)
C24 0.0278(15) 0.0269(16) 0.0392(18) 0.0099(13) 0.0063(13) -0.0002(12)
C25 0.0347(16) 0.0215(16) 0.0378(17) 0.0022(13) -0.0003(13) -0.0031(12)
C26 0.0323(15) 0.0207(14) 0.0243(14) 0.0012(12) 0.0010(12) 0.0025(12)
C27 0.0286(15) 0.0232(14) 0.0279(16) 0.0013(12) 0.0033(12) 0.0013(12)
C28 0.053(2) 0.042(2) 0.0264(16) -0.0024(14) -0.0113(15) -0.0038(16)
F9 0.0635(14) 0.0524(14) 0.0695(16) 0.0101(12) -0.0158(12) -0.0223(11)
F10 0.119(2) 0.0581(15) 0.0419(13) 0.0256(11) -0.0045(13) -0.0254(15)
F11 0.0430(12) 0.0506(13) 0.0652(14) -0.0003(11) -0.0111(10) 0.0034(10)
F12 0.0858(17) 0.0646(15) 0.0309(11) -0.0053(10) 0.0115(11) -0.0123(13)
F13 0.105(2) 0.0476(15) 0.115(2) -0.0313(15) -0.0191(18) 0.0361(15)
F14 0.0487(12) 0.0386(11) 0.0595(13) 0.0004(10) 0.0181(10) 0.0039(9)

loop_
_atom_site_label
_atom_site_type_symbol
_atom_site_thermal_displace_type
_atom_site_fract_x
_atom_site_fract_y
_atom_site_fract_z
_atom_site_occupancy
_atom_site_U_iso_or_equiv
_atom_site_calc_flag
_atom_site_refinement_flags
Pd1 Pd Uani 0.23479(2) 0.51650(2) 0.51303(2) 1.000 0.0179(1) d .
P1 P Uani 0.59669(5) 0.07088(7) 0.37769(5) 1.000 0.0308(2) d .
P2 P Uani 0.15195(6) 0.84888(8) 0.31830(5) 1.000 0.0348(3) d .
F1 F Uani 0.35449(13) 0.18851(19) 0.23360(11) 1.000 0.0508(7) d .
F2 F Uani 0.05105(12) 0.03748(18) 0.59818(12) 1.000 0.0486(7) d .
N1 N Uani 0.07286(14) 0.5613(2) 0.44007(13) 1.000 0.0263(7) d .
N2 N Uani 0.12435(14) 0.4439(2) 0.36591(13) 1.000 0.0249(7) d .
N3 N Uani 0.14961(14) 0.6391(2) 0.54256(12) 1.000 0.0237(7) d .
F3 F Uani 0.61726(18) 0.0452(2) 0.46324(12) 1.000 0.0649(9) d .
N4 N Uani 0.00747(15) 0.7001(2) 0.50920(15) 1.000 0.0341(9) d .
F4 F Uani 0.59435(13) -0.06911(17) 0.36186(12) 1.000 0.0485(7) d .
F5 F Uani 0.57510(16) 0.0942(2) 0.29192(12) 1.000 0.0652(9) d .
N5 N Uani 0.38094(13) 0.4154(2) 0.45146(12) 1.000 0.0208(7) d .
N6 N Uani 0.30922(14) 0.2733(2) 0.49058(12) 1.000 0.0215(7) d .
F6 F Uani 0.59772(13) 0.21088(17) 0.39379(11) 1.000 0.0483(7) d .
F7 F Uani 0.49840(14) 0.0662(2) 0.38351(16) 1.000 0.0716(10) d .
N7 N Uani 0.35791(14) 0.6189(2) 0.45060(13) 1.000 0.0251(7) d .
F8 F Uani 0.69355(13) 0.0741(2) 0.36950(15) 1.000 0.0675(9) d .
N8 N Uani 0.47277(15) 0.5371(2) 0.39797(14) 1.000 0.0307(8) d .
N9 N Uani 0.31527(14) 0.5392(2) 0.60993(12) 1.000 0.0236(7) d .
C1 C Uani 0.14329(16) 0.4982(2) 0.43097(15) 1.000 0.0212(8) d .
C2 C Uani 0.04151(18) 0.4728(3) 0.33502(18) 1.000 0.0353(9) d .
C3 C Uani 0.00990(18) 0.5459(3) 0.38117(18) 1.000 0.0336(10) d .
C4 C Uani 0.07492(17) 0.6381(2) 0.50043(16) 1.000 0.0248(8) d .
C5 C Uani 0.1580(2) 0.7144(3) 0.59996(17) 1.000 0.0309(9) d .
C6 C Uani 0.0914(2) 0.7840(3) 0.61383(18) 1.000 0.0399(11) d .
C7 C Uani 0.0181(2) 0.7740(3) 0.56773(18) 1.000 0.0383(11) d .
C8 C Uani 0.18227(18) 0.3767(3) 0.32947(14) 1.000 0.0248(8) d .
C9 C Uani 0.24855(18) 0.4360(3) 0.30453(16) 1.000 0.0288(9) d .
C10 C Uani 0.3073(2) 0.3724(3) 0.27186(16) 1.000 0.0328(10) d .
C11 C Uani 0.2965(2) 0.2516(3) 0.26489(16) 1.000 0.0341(10) d .
C12 C Uani 0.2297(2) 0.1920(3) 0.28657(17) 1.000 0.0384(10) d .
C13 C Uani 0.1713(2) 0.2554(3) 0.31947(16) 1.000 0.0323(10) d .
C14 C Uani 0.31028(16) 0.3922(2) 0.48210(13) 1.000 0.0193(8) d .
C15 C Uani 0.42245(17) 0.3101(3) 0.43927(15) 1.000 0.0255(9) d .
C16 C Uani 0.37803(17) 0.2214(3) 0.46340(15) 1.000 0.0265(9) d .
C17 C Uani 0.40574(16) 0.5314(2) 0.43214(14) 1.000 0.0211(7) d .
C18 C Uani 0.38084(18) 0.7286(3) 0.43292(16) 1.000 0.0280(9) d .
C19 C Uani 0.45046(19) 0.7470(3) 0.39777(16) 1.000 0.0318(9) d .
C20 C Uani 0.49418(19) 0.6484(3) 0.38125(17) 1.000 0.0350(10) d .
C21 C Uani 0.24468(16) 0.2088(2) 0.52041(14) 1.000 0.0215(8) d .
C22 C Uani 0.21654(18) 0.2485(3) 0.58420(15) 1.000 0.0258(8) d .
C23 C Uani 0.15183(19) 0.1886(3) 0.61111(16) 1.000 0.0296(9) d .
C24 C Uani 0.11760(18) 0.0913(3) 0.57349(17) 1.000 0.0312(9) d .
C25 C Uani 0.14655(19) 0.0471(3) 0.51214(18) 1.000 0.0318(9) d .
C26 C Uani 0.21140(18) 0.1072(2) 0.48517(16) 1.000 0.0261(8) d .
C27 C Uani 0.35571(18) 0.5625(3) 0.66333(16) 1.000 0.0266(9) d .
C28 C Uani 0.4066(2) 0.5939(3) 0.73209(17) 1.000 0.0421(11) d .
F9 F Uani 0.06230(15) 0.7950(2) 0.28659(13) 1.000 0.0642(8) d .
F10 F Uani 0.14611(18) 0.7979(2) 0.39740(12) 1.000 0.0745(9) d .
F11 F Uani 0.24160(13) 0.9069(2) 0.34812(12) 1.000 0.0547(8) d .
F12 F Uani 0.15899(16) 0.9055(2) 0.23913(11) 1.000 0.0601(8) d .
F13 F Uani 0.19588(19) 0.7315(2) 0.29634(18) 1.000 0.0925(11) d .
F14 F Uani 0.10837(13) 0.96990(18) 0.33816(12) 1.000 0.0479(7) d .
H01D H Uiso 0.37311 0.58463 0.77240 1.000 0.0630 c RU
H2 H Uiso 0.01317 0.44500 0.28939 1.000 0.0420 c RU
H01J H Uiso 0.45591 0.54160 0.74041 1.000 0.0630 c RU
H3 H Uiso -0.04470 0.58050 0.37493 1.000 0.0400 c RU
H5 H Uiso 0.21035 0.71950 0.63116 1.000 0.0370 c RU
H6 H Uiso 0.09662 0.83714 0.65430 1.000 0.0480 c RU
H7 H Uiso -0.02834 0.82136 0.57699 1.000 0.0460 c RU
H9 H Uiso 0.25366 0.51967 0.30981 1.000 0.0350 c RU
H10 H Uiso 0.35353 0.41105 0.25480 1.000 0.0390 c RU
H12 H Uiso 0.22360 0.10878 0.27914 1.000 0.0460 c RU
H13 H Uiso 0.12435 0.21633 0.33504 1.000 0.0390 c RU
H15 H Uiso 0.47280 0.30263 0.41786 1.000 0.0310 c RU
H16 H Uiso 0.39071 0.13903 0.46231 1.000 0.0320 c RU
H18 H Uiso 0.34861 0.79481 0.44480 1.000 0.0340 c RU
H19 H Uiso 0.46726 0.82459 0.38560 1.000 0.0380 c RU
H20 H Uiso 0.54203 0.65908 0.35675 1.000 0.0420 c RU
H22 H Uiso 0.24146 0.31632 0.60919 1.000 0.0310 c RU
H23 H Uiso 0.13169 0.21437 0.65465 1.000 0.0360 c RU
H25 H Uiso 0.12286 -0.02269 0.48873 1.000 0.0380 c RU
H26 H Uiso 0.23278 0.07885 0.44279 1.000 0.0310 c RU
H28 H Uiso 0.42522 0.67650 0.72994 1.000 0.0630 c RU

loop_
_atom_type_symbol
_atom_type_description
_atom_type_scat_dispersion_real
_atom_type_scat_dispersion_imag
_atom_type_scat_source
C C 0.0033 0.0016 ' International Tables Vol C Tables 4.2.6.8 and 6.1.1.4'
H H 0.0000 0.0000 ' International Tables Vol C Tables 4.2.6.8 and 6.1.1.4'
F F 0.0171 0.0103 ' International Tables Vol C Tables 4.2.6.8 and 6.1.1.4'
N N 0.0061 0.0033 ' International Tables Vol C Tables 4.2.6.8 and 6.1.1.4'
P P 0.1023 0.0942 ' International Tables Vol C Tables 4.2.6.8 and 6.1.1.4'
Pd Pd -0.9988 1.0072 ' International Tables Vol C Tables 4.2.6.8 and 6.1.1.4'

loop_
_geom_angle_atom_site_label_1
_geom_angle_atom_site_label_2
_geom_angle_atom_site_label_3
_geom_angle
_geom_angle_publ_flag
N3 Pd1 N9 92.66(9) yes
N3 Pd1 C1 79.76(10) yes
N3 Pd1 C14 176.28(10) yes
N9 Pd1 C1 170.50(10) yes
N9 Pd1 C14 90.14(9) yes
C1 Pd1 C14 97.20(10) yes
F4 P1 F5 89.19(12) yes
F4 P1 F6 179.21(12) yes
F4 P1 F7 88.94(12) yes
F4 P1 F8 90.21(12) yes
F5 P1 F6 90.92(12) yes
F5 P1 F7 89.54(15) yes
F5 P1 F8 88.98(14) yes
F6 P1 F7 90.28(12) yes
F6 P1 F8 90.58(12) yes
F7 P1 F8 178.30(15) yes
F3 P1 F4 89.85(12) yes
F3 P1 F5 178.88(13) yes
F3 P1 F6 90.04(12) yes
F3 P1 F7 89.88(15) yes
F3 P1 F8 91.60(15) yes
F10 P2 F14 90.88(13) yes
F11 P2 F12 88.60(13) yes
F11 P2 F13 91.05(14) yes
F11 P2 F14 88.49(12) yes
F12 P2 F13 90.58(15) yes
F12 P2 F14 87.54(12) yes
F13 P2 F14 178.07(15) yes
F9 P2 F14 90.45(12) yes
F10 P2 F11 89.91(13) yes
F10 P2 F12 177.85(13) yes
F9 P2 F10 91.86(14) yes
F9 P2 F11 177.95(13) yes
F9 P2 F12 89.60(13) yes
F9 P2 F13 89.95(14) yes
F10 P2 F13 90.99(15) yes
C1 N1 C3 111.3(2) yes
C1 N1 C4 119.3(2) yes
C3 N1 C4 129.1(2) yes
C1 N2 C8 125.3(2) yes
C2 N2 C8 124.7(2) yes
C1 N2 C2 109.8(2) yes
Pd1 N3 C4 114.48(17) yes
C4 N3 C5 116.4(2) yes
Pd1 N3 C5 129.0(2) yes
C4 N4 C7 114.2(3) yes
C15 N5 C17 125.7(2) yes
C14 N5 C15 110.3(2) yes
C14 N5 C17 123.9(2) yes
C16 N6 C21 124.8(2) yes
C14 N6 C16 110.5(2) yes
C14 N6 C21 124.7(2) yes
C17 N7 C18 115.8(2) yes
C17 N8 C20 113.9(2) yes
Pd1 N9 C27 173.1(2) yes
Pd1 C1 N1 113.15(18) yes
Pd1 C1 N2 141.8(2) yes
N1 C1 N2 105.0(2) yes
N2 C2 C3 107.9(3) yes
N1 C3 C2 106.0(3) yes
N1 C4 N3 112.7(2) yes
N1 C4 N4 119.7(3) yes
N3 C4 N4 127.7(3) yes
N3 C5 C6 120.6(3) yes
C5 C6 C7 117.6(3) no
N4 C7 C6 123.5(3) yes
N2 C8 C13 120.2(3) yes
N2 C8 C9 118.5(3) yes
C9 C8 C13 121.3(3) no
C8 C9 C10 119.6(3) no
C9 C10 C11 117.9(3) no
C10 C11 C12 123.4(3) no
F1 C11 C10 118.2(3) yes
F1 C11 C12 118.4(3) yes
C11 C12 C13 118.6(3) no
C8 C13 C12 119.1(3) no
Pd1 C14 N5 124.06(17) yes
N5 C14 N6 105.3(2) yes
Pd1 C14 N6 130.48(19) yes
N5 C15 C16 107.1(2) yes
N6 C16 C15 106.8(3) yes
N5 C17 N8 115.9(2) yes
N7 C17 N8 128.8(2) yes
N5 C17 N7 115.3(2) yes
N7 C18 C19 121.2(3) yes
C18 C19 C20 117.0(3) no
N8 C20 C19 123.3(3) yes
C22 C21 C26 120.8(3) no
N6 C21 C22 119.8(2) yes
N6 C21 C26 119.4(2) yes
C21 C22 C23 119.5(3) no
C22 C23 C24 118.4(3) no
F2 C24 C25 119.0(3) yes
C23 C24 C25 123.3(3) no
F2 C24 C23 117.8(3) yes
C24 C25 C26 118.2(3) no
C21 C26 C25 119.6(3) no
N9 C27 C28 179.1(3) yes
N2 C2 H2 126.00 no
C3 C2 H2 126.00 no
N1 C3 H3 127.00 no
C2 C3 H3 127.00 no
C6 C5 H5 120.00 no
N3 C5 H5 120.00 no
C5 C6 H6 121.00 no
C7 C6 H6 121.00 no
N4 C7 H7 118.00 no
C6 C7 H7 118.00 no
C8 C9 H9 120.00 no
C10 C9 H9 120.00 no
C11 C10 H10 121.00 no
C9 C10 H10 121.00 no
C11 C12 H12 121.00 no
C13 C12 H12 121.00 no
C12 C13 H13 120.00 no
C8 C13 H13 121.00 no
N5 C15 H15 126.00 no
C16 C15 H15 126.00 no
N6 C16 H16 127.00 no
C15 C16 H16 127.00 no
C19 C18 H18 119.00 no
N7 C18 H18 119.00 no
C20 C19 H19 122.00 no
C18 C19 H19 121.00 no
N8 C20 H20 118.00 no
C19 C20 H20 118.00 no
C21 C22 H22 120.00 no
C23 C22 H22 120.00 no
C24 C23 H23 121.00 no
C22 C23 H23 121.00 no
C24 C25 H25 121.00 no
C26 C25 H25 121.00 no
C25 C26 H26 120.00 no
C21 C26 H26 120.00 no
H01J C28 H28 109.00 no
C27 C28 H01D 109.00 no
C27 C28 H01J 109.00 no
C27 C28 H28 110.00 no
H01D C28 H01J 109.00 no
H01D C28 H28 110.00 no

loop_
_geom_bond_atom_site_label_1
_geom_bond_atom_site_label_2
_geom_bond_distance
_geom_bond_publ_flag
Pd1 N3 2.067(2) yes
Pd1 N9 2.065(2) yes
Pd1 C1 1.963(3) yes
Pd1 C14 1.985(2) yes
P1 F3 1.589(2) yes
P1 F4 1.603(2) yes
P1 F5 1.590(2) yes
P1 F6 1.604(2) yes
P1 F7 1.595(2) yes
P1 F8 1.581(2) yes
P2 F9 1.594(3) yes
P2 F10 1.579(2) yes
P2 F11 1.604(2) yes
P2 F12 1.608(2) yes
P2 F13 1.577(3) yes
P2 F14 1.597(2) yes
F1 C11 1.360(4) yes
F2 C24 1.359(4) yes
N1 C3 1.385(4) yes
N1 C1 1.364(3) yes
N1 C4 1.404(4) yes
N2 C2 1.408(4) yes
N2 C1 1.341(4) yes
N2 C8 1.435(4) yes
N3 C5 1.346(4) yes
N3 C4 1.332(4) yes
N4 C4 1.316(4) yes
N4 C7 1.353(4) yes
N5 C17 1.425(3) yes
N5 C14 1.359(3) yes
N5 C15 1.393(4) yes
N6 C16 1.401(4) yes
N6 C14 1.349(3) yes
N6 C21 1.435(3) yes
N7 C17 1.322(3) yes
N7 C18 1.342(4) yes
N8 C20 1.347(4) yes
N8 C17 1.320(4) yes
N9 C27 1.130(4) yes
C2 C3 1.333(5) no
C5 C6 1.377(5) no
C6 C7 1.354(5) no
C8 C9 1.386(4) no
C8 C13 1.386(5) no
C9 C10 1.385(4) no
C10 C11 1.375(5) no
C11 C12 1.370(5) no
C12 C13 1.382(5) no
C15 C16 1.338(4) no
C18 C19 1.381(4) no
C19 C20 1.370(5) no
C21 C22 1.389(4) no
C21 C26 1.385(3) no
C22 C23 1.386(4) no
C23 C24 1.369(5) no
C24 C25 1.372(4) no
C25 C26 1.389(4) no
C27 C28 1.450(4) no
C2 H2 0.9500 no
C3 H3 0.9500 no
C5 H5 0.9500 no
C6 H6 0.9500 no
C7 H7 0.9500 no
C9 H9 0.9500 no
C10 H10 0.9500 no
C12 H12 0.9500 no
C13 H13 0.9500 no
C15 H15 0.9500 no
C16 H16 0.9500 no
C18 H18 0.9500 no
C19 H19 0.9500 no
C20 H20 0.9500 no
C22 H22 0.9500 no
C23 H23 0.9500 no
C25 H25 0.9500 no
C26 H26 0.9500 no
C28 H01J 0.9800 no
C28 H28 0.9800 no
C28 H01D 0.9800 no

loop_
_geom_hbond_atom_site_label_D
_geom_hbond_atom_site_label_H
_geom_hbond_atom_site_label_A
_geom_hbond_distance_DH
_geom_hbond_distance_HA
_geom_hbond_distance_DA
_geom_hbond_angle_DHA
_geom_hbond_site_symmetry_A
_geom_hbond_publ_flag
C2 H2 F9 0.9500 2.4100 3.278(4) 152.00 2_545 yes
C28 H01J F5 0.9800 2.5300 3.488(4) 167.00 4_555 yes
C6 H6 F2 0.9500 2.5500 2.932(4) 105.00 1_565 yes
C10 H10 F4 0.9500 2.4200 3.171(4) 136.00 2_655 yes
C15 H15 F6 0.9500 2.3500 3.240(4) 156.00 . yes
C16 H16 F7 0.9500 2.5400 3.119(4) 119.00 . yes
C16 H16 F3 0.9500 2.5000 3.289(4) 140.00 3_656 yes
C18 H18 F3 0.9500 2.4800 3.182(4) 131.00 3_666 yes
C19 H19 F4 0.9500 2.4500 3.236(4) 139.00 1_565 yes
C20 H20 F1 0.9500 2.5300 3.462(4) 167.00 2_655 yes

loop_
_geom_torsion_atom_site_label_1
_geom_torsion_atom_site_label_2
_geom_torsion_atom_site_label_3
_geom_torsion_atom_site_label_4
_geom_torsion
_geom_torsion_publ_flag
N9 Pd1 N3 C4 -167.11(19) no
N9 Pd1 N3 C5 9.2(3) no
C1 Pd1 N3 C4 7.12(19) no
C1 Pd1 N3 C5 -176.6(3) no
N3 Pd1 C1 N1 -6.61(18) no
N3 Pd1 C1 N2 172.9(3) no
C14 Pd1 C1 N1 171.22(18) no
C14 Pd1 C1 N2 -9.3(3) no
N9 Pd1 C14 N5 -81.4(2) no
N9 Pd1 C14 N6 92.9(2) no
C1 Pd1 C14 N5 104.6(2) no
C1 Pd1 C14 N6 -81.1(2) no
C3 N1 C1 Pd1 -179.92(19) no
C4 N1 C1 Pd1 5.8(3) no
C3 N1 C1 N2 0.4(3) no
C4 N1 C1 N2 -173.9(2) no
C1 N1 C3 C2 -0.1(3) no
C4 N1 C3 C2 173.5(3) no
C1 N1 C4 N3 0.3(3) no
C3 N1 C4 N3 -172.9(3) no
C1 N1 C4 N4 179.4(2) no
C3 N1 C4 N4 6.2(4) no
C2 N2 C8 C13 -73.1(4) no
C2 N2 C1 Pd1 179.9(3) no
C8 N2 C1 Pd1 -6.1(5) no
C2 N2 C1 N1 -0.5(3) no
C8 N2 C1 N1 173.4(2) no
C1 N2 C2 C3 0.5(3) no
C8 N2 C2 C3 -173.5(3) no
C1 N2 C8 C13 113.9(3) no
C1 N2 C8 C9 -66.4(4) no
C2 N2 C8 C9 106.7(3) no
Pd1 N3 C4 N1 -5.9(3) no
C5 N3 C4 N1 177.2(2) no
Pd1 N3 C4 N4 175.1(2) no
C5 N3 C4 N4 -1.7(4) no
C4 N3 C5 C6 1.1(4) no
Pd1 N3 C5 C6 -175.1(2) no
C7 N4 C4 N1 -177.7(3) no
C7 N4 C4 N3 1.2(4) no
C4 N4 C7 C6 -0.1(4) no
C14 N5 C17 N7 4.4(4) no
C14 N5 C17 N8 -175.2(2) no
C15 N5 C17 N7 -178.5(2) no
C14 N5 C15 C16 -0.9(3) no
C17 N5 C15 C16 -178.3(2) no
C15 N5 C14 N6 1.5(3) no
C17 N5 C14 N6 179.0(2) no
C15 N5 C14 Pd1 177.03(18) no
C17 N5 C14 Pd1 -5.5(3) no
C15 N5 C17 N8 2.0(4) no
C16 N6 C14 N5 -1.6(3) no
C21 N6 C14 N5 -179.2(2) no
C21 N6 C14 Pd1 5.7(4) no
C16 N6 C21 C26 -43.2(4) no
C21 N6 C16 C15 178.7(2) no
C14 N6 C16 C15 1.1(3) no
C14 N6 C21 C26 134.0(3) no
C16 N6 C14 Pd1 -176.72(19) no
C16 N6 C21 C22 136.5(3) no
C14 N6 C21 C22 -46.3(4) no
C17 N7 C18 C19 -0.2(4) no
C18 N7 C17 N8 -0.7(4) no
C18 N7 C17 N5 179.8(2) no
C20 N8 C17 N7 0.9(4) no
C17 N8 C20 C19 -0.3(4) no
C20 N8 C17 N5 -179.6(2) no
N2 C2 C3 N1 -0.2(3) no
N3 C5 C6 C7 -0.2(5) no
C5 C6 C7 N4 -0.3(5) no
N2 C8 C9 C10 177.4(3) no
N2 C8 C13 C12 -177.7(3) no
C9 C8 C13 C12 2.6(4) no
C13 C8 C9 C10 -2.9(4) no
C8 C9 C10 C11 0.7(4) no
C9 C10 C11 C12 1.9(5) no
C9 C10 C11 F1 -179.3(3) no
F1 C11 C12 C13 179.0(3) no
C10 C11 C12 C13 -2.3(5) no
C11 C12 C13 C8 -0.1(4) no
N5 C15 C16 N6 -0.2(3) no
N7 C18 C19 C20 0.7(4) no
C18 C19 C20 N8 -0.5(5) no
N6 C21 C22 C23 177.4(3) no
C26 C21 C22 C23 -2.8(4) no
N6 C21 C26 C25 -177.4(3) no
C22 C21 C26 C25 2.8(4) no
C21 C22 C23 C24 0.1(5) no
C22 C23 C24 F2 -176.4(3) no
C22 C23 C24 C25 2.8(5) no
F2 C24 C25 C26 176.3(3) no
C23 C24 C25 C26 -2.9(5) no
C24 C25 C26 C21 0.0(4) no
